data_2224263
loop_
_publ_author_name
'Tadbuppa, Primjira P.'
'Tiekink, Edward R. T.'

_publ_section_title
'[(<i>Z</i>)-<i>N</i>-(2-Chlorophenyl)-<i>O</i>-methylthiocarbamato-\k<i>S</i>](triphenylphosphine-\k<i>P</i>)gold(I)'
_journal_coeditor_code HB5235
_journal_issue 12
_journal_name_full 'Acta Crystallographica Section E'
_journal_page_first m1646
_journal_paper_doi 10.1107/S160053680904906X
_journal_volume 65
_journal_year 2009
_chemical_formula_iupac '[Au (C8 H7 Cl N O S) (C18 H15 P)]'
_chemical_formula_moiety 'C26 H22 Au Cl N O P S'
_chemical_formula_sum 'C26 H22 Au Cl N O P S'
_chemical_formula_weight 659.89
_chemical_name_systematic
;
[(<i>Z</i>)-<i>N</i>-(2-Chlorophenyl)-<i>O</i>-methylthiocarbamato-
\k<i>S</i>](triphenylphosphine-\k<i>P</i>)gold(I)
;
_space_group_IT_number 14
_symmetry_cell_setting monoclinic
_symmetry_space_group_name_Hall '-P 2yn'
_symmetry_space_group_name_H-M 'P 1 21/n 1'
_atom_sites_solution_hydrogens geom
_atom_sites_solution_primary direct
_atom_sites_solution_secondary difmap
_audit_creation_method SHELXL-97
_cell_angle_alpha 90
_cell_angle_beta 96.5990(10)
_cell_angle_gamma 90
_cell_formula_units_Z 4
_cell_length_a 8.9388(5)
_cell_length_b 26.2804(15)
_cell_length_c 10.3233(6)
_cell_measurement_reflns_used 3828
_cell_measurement_temperature 223(2)
_cell_measurement_theta_max 24.2
_cell_measurement_theta_min 2.4
_cell_volume 2409.0(2)
_computing_cell_refinement 'SAINT (Bruker, 2000)'
_computing_data_collection 'SMART (Bruker, 2000)'
_computing_data_reduction 'SHELXTL (Bruker, 2000)'
_computing_molecular_graphics 'DIAMOND (Brandenburg, 2006)'
_computing_publication_material 'publCIF (Westrip, 2009)'
_computing_structure_refinement 'SHELXL97 (Sheldrick, 2008)'
_computing_structure_solution 'PATTY in DIRDIF92 (Beurskens <i>et al.</i>,  1992)'
_diffrn_ambient_temperature 223(2)
_diffrn_measured_fraction_theta_full 0.998
_diffrn_measured_fraction_theta_max 0.998
_diffrn_measurement_device_type 'Bruker SMART CCD'
_diffrn_measurement_method '\w scans'
_diffrn_radiation_monochromator graphite
_diffrn_radiation_source 'fine-focus sealed tube'
_diffrn_radiation_type MoK\a
_diffrn_radiation_wavelength 0.71069
_diffrn_reflns_av_R_equivalents 0.047
_diffrn_reflns_av_sigmaI/netI 0.053
_diffrn_reflns_limit_h_max 10
_diffrn_reflns_limit_h_min -11
_diffrn_reflns_limit_k_max 33
_diffrn_reflns_limit_k_min -34
_diffrn_reflns_limit_l_max 12
_diffrn_reflns_limit_l_min -13
_diffrn_reflns_number 17015
_diffrn_reflns_theta_full 27.5
_diffrn_reflns_theta_max 27.5
_diffrn_reflns_theta_min 1.6
_diffrn_standards_decay_% 0
_diffrn_standards_number 0
_exptl_absorpt_coefficient_mu 6.390
_exptl_absorpt_correction_T_max 1
_exptl_absorpt_correction_T_min 0.521
_exptl_absorpt_correction_type multi-scan
_exptl_absorpt_process_details '(SADABS; Bruker, 2000)'
_exptl_crystal_colour colourless
_exptl_crystal_density_diffrn 1.819
_exptl_crystal_density_method 'not measured'
_exptl_crystal_description block
_exptl_crystal_F_000 1280
_exptl_crystal_size_max 0.13
_exptl_crystal_size_mid 0.10
_exptl_crystal_size_min 0.07
_refine_diff_density_max 1.17
_refine_diff_density_min -0.54
_refine_ls_extinction_method none
_refine_ls_goodness_of_fit_ref 1.04
_refine_ls_hydrogen_treatment constr
_refine_ls_matrix_type full
_refine_ls_number_parameters 290
_refine_ls_number_reflns 5537
_refine_ls_number_restraints 0
_refine_ls_restrained_S_all 1.04
_refine_ls_R_factor_all 0.047
_refine_ls_R_factor_gt 0.032
_refine_ls_shift/su_max_lt 0.001
_refine_ls_shift/su_mean 0.000
_refine_ls_structure_factor_coef Fsqd
_refine_ls_weighting_details 'calc w=1/[\s^2^(Fo^2^)+(0.0379P)^2^] where P=(Fo^2^+2Fc^2^)/3'
_refine_ls_weighting_scheme calc
_refine_ls_wR_factor_gt 0.066
_refine_ls_wR_factor_ref 0.085
_reflns_number_gt 4400
_reflns_number_total 5537
_reflns_threshold_expression I>2\s(I)
_cod_data_source_file hb5235.cif
_cod_data_source_block I
_cod_original_sg_symbol_H-M 'P 21/n'
_cod_database_code 2224263
_cod_database_fobs_code 2224263

loop_
_symmetry_equiv_pos_as_xyz
'x, y, z'
'-x+1/2, y+1/2, -z+1/2'
'-x, -y, -z'
'x-1/2, -y-1/2, z-1/2'

loop_
_atom_site_type_symbol
_atom_site_label
_atom_site_fract_x
_atom_site_fract_y
_atom_site_fract_z
_atom_site_U_iso_or_equiv
_atom_site_adp_type
_atom_site_calc_flag
_atom_site_refinement_flags
_atom_site_occupancy
_atom_site_disorder_assembly
_atom_site_disorder_group
Au Au 0.24654(2) 0.102793(8) 0.096786(18) 0.02961(8) Uani d . 1 . .
Cl Cl1 0.89614(16) 0.17339(6) -0.09989(13) 0.0446(3) Uani d . 1 . .
S S1 0.37239(14) 0.14902(5) -0.04703(12) 0.0313(3) Uani d . 1 . .
P P1 0.13681(14) 0.06089(5) 0.25093(12) 0.0267(3) Uani d . 1 . .
O O1 0.5076(4) 0.16834(14) 0.1853(3) 0.0349(9) Uani d . 1 . .
N N1 0.6237(5) 0.20523(16) 0.0254(4) 0.0320(10) Uani d . 1 . .
C C1 0.5160(5) 0.17848(19) 0.0581(5) 0.0283(11) Uani d . 1 . .
C C2 0.6239(6) 0.22061(19) -0.1058(5) 0.0299(11) Uani d . 1 . .
C C3 0.7475(5) 0.21050(19) -0.1725(5) 0.0301(11) Uani d . 1 . .
C C4 0.7550(6) 0.2287(2) -0.2976(5) 0.0390(13) Uani d . 1 . .
H H4 0.8395 0.2213 -0.3407 0.047 Uiso calc R 1 . .
C C5 0.6403(7) 0.2573(2) -0.3584(5) 0.0405(13) Uani d . 1 . .
H H5 0.6450 0.2697 -0.4432 0.049 Uiso calc R 1 . .
C C6 0.5180(6) 0.2676(2) -0.2937(6) 0.0428(14) Uani d . 1 . .
H H6 0.4379 0.2869 -0.3356 0.051 Uiso calc R 1 . .
C C7 0.5101(6) 0.2503(2) -0.1685(5) 0.0384(13) Uani d . 1 . .
H H7 0.4265 0.2589 -0.1253 0.046 Uiso calc R 1 . .
C C8 0.6204(7) 0.1907(3) 0.2779(5) 0.0468(15) Uani d . 1 . .
H H8A 0.7169 0.1748 0.2702 0.070 Uiso calc R 1 . .
H H8B 0.5936 0.1855 0.3653 0.070 Uiso calc R 1 . .
H H8C 0.6271 0.2268 0.2608 0.070 Uiso calc R 1 . .
C C9 0.1331(5) 0.10132(18) 0.3935(5) 0.0273(10) Uani d . 1 . .
C C10 0.2482(6) 0.1366(2) 0.4224(5) 0.0366(13) Uani d . 1 . .
H H10 0.3225 0.1407 0.3658 0.044 Uiso calc R 1 . .
C C11 0.2530(6) 0.1655(2) 0.5335(6) 0.0444(14) Uani d . 1 . .
H H11 0.3326 0.1885 0.5538 0.053 Uiso calc R 1 . .
C C12 0.1430(7) 0.1611(2) 0.6157(6) 0.0441(15) Uani d . 1 . .
H H12 0.1479 0.1806 0.6923 0.053 Uiso calc R 1 . .
C C13 0.0248(7) 0.1275(2) 0.5843(6) 0.0454(15) Uani d . 1 . .
H H13 -0.0527 0.1253 0.6384 0.055 Uiso calc R 1 . .
C C14 0.0199(6) 0.0975(2) 0.4747(5) 0.0379(13) Uani d . 1 . .
H H14 -0.0599 0.0745 0.4547 0.045 Uiso calc R 1 . .
C C15 0.2397(5) 0.00408(19) 0.3076(5) 0.0301(11) Uani d . 1 . .
C C16 0.2844(6) -0.0052(2) 0.4394(5) 0.0386(13) Uani d . 1 . .
H H16 0.2640 0.0185 0.5031 0.046 Uiso calc R 1 . .
C C17 0.3602(7) -0.0506(2) 0.4751(7) 0.0510(16) Uani d . 1 . .
H H17 0.3904 -0.0572 0.5637 0.061 Uiso calc R 1 . .
C C18 0.3912(7) -0.0857(2) 0.3836(8) 0.0551(18) Uani d . 1 . .
H H18 0.4414 -0.1161 0.4095 0.066 Uiso calc R 1 . .
C C19 0.3488(7) -0.0762(2) 0.2546(7) 0.0526(17) Uani d . 1 . .
H H19 0.3709 -0.1001 0.1917 0.063 Uiso calc R 1 . .
C C20 0.2728(6) -0.0314(2) 0.2154(6) 0.0422(14) Uani d . 1 . .
H H20 0.2440 -0.0253 0.1263 0.051 Uiso calc R 1 . .
C C21 -0.0550(5) 0.03955(19) 0.2088(4) 0.0262(10) Uani d . 1 . .
C C22 -0.1585(6) 0.0739(2) 0.1473(5) 0.0367(13) Uani d . 1 . .
H H22 -0.1274 0.1065 0.1245 0.044 Uiso calc R 1 . .
C C23 -0.3071(6) 0.0596(3) 0.1200(6) 0.0470(15) Uani d . 1 . .
H H23 -0.3778 0.0830 0.0807 0.056 Uiso calc R 1 . .
C C24 -0.3536(6) 0.0114(3) 0.1495(6) 0.0462(15) Uani d . 1 . .
H H24 -0.4551 0.0020 0.1294 0.055 Uiso calc R 1 . .
C C25 -0.2516(6) -0.0228(2) 0.2083(6) 0.0449(14) Uani d . 1 . .
H H25 -0.2829 -0.0558 0.2283 0.054 Uiso calc R 1 . .
C C26 -0.1020(6) -0.0087(2) 0.2384(5) 0.0332(12) Uani d . 1 . .
H H26 -0.0322 -0.0321 0.2791 0.040 Uiso calc R 1 . .

loop_
_atom_site_aniso_label
_atom_site_aniso_U_11
_atom_site_aniso_U_22
_atom_site_aniso_U_33
_atom_site_aniso_U_12
_atom_site_aniso_U_13
_atom_site_aniso_U_23
Au 0.02941(12) 0.03086(12) 0.02991(12) -0.00652(9) 0.00915(8) 0.00018(9)
Cl1 0.0407(8) 0.0589(10) 0.0340(7) 0.0071(7) 0.0033(6) -0.0004(7)
S1 0.0317(7) 0.0374(8) 0.0257(6) -0.0082(6) 0.0074(5) 0.0005(5)
P1 0.0265(7) 0.0255(7) 0.0290(7) -0.0051(5) 0.0073(5) -0.0014(5)
O1 0.035(2) 0.045(2) 0.0252(19) -0.0108(17) 0.0040(15) 0.0024(16)
N1 0.030(2) 0.032(3) 0.035(2) -0.0076(19) 0.0042(19) -0.0003(19)
C1 0.026(2) 0.032(3) 0.028(3) -0.001(2) 0.006(2) -0.004(2)
C2 0.032(3) 0.029(3) 0.029(3) -0.009(2) 0.004(2) -0.001(2)
C3 0.032(3) 0.027(3) 0.030(3) -0.009(2) 0.001(2) 0.000(2)
C4 0.038(3) 0.045(3) 0.036(3) -0.008(3) 0.012(2) -0.004(3)
C5 0.054(4) 0.037(3) 0.031(3) -0.006(3) 0.008(3) 0.008(2)
C6 0.045(3) 0.034(3) 0.049(4) -0.001(3) 0.003(3) 0.013(3)
C7 0.036(3) 0.034(3) 0.046(3) -0.003(2) 0.010(3) 0.008(3)
C8 0.050(4) 0.060(4) 0.029(3) -0.018(3) -0.003(3) 0.001(3)
C9 0.026(3) 0.025(3) 0.031(3) 0.002(2) 0.004(2) 0.002(2)
C10 0.031(3) 0.036(3) 0.043(3) -0.003(2) 0.003(2) -0.005(2)
C11 0.040(3) 0.039(3) 0.052(4) -0.006(3) -0.004(3) -0.014(3)
C12 0.060(4) 0.034(3) 0.036(3) 0.012(3) -0.002(3) -0.006(3)
C13 0.062(4) 0.037(3) 0.040(3) 0.007(3) 0.020(3) 0.000(3)
C14 0.042(3) 0.035(3) 0.039(3) -0.007(3) 0.015(3) -0.003(2)
C15 0.020(2) 0.029(3) 0.041(3) -0.006(2) 0.006(2) -0.003(2)
C16 0.033(3) 0.040(3) 0.042(3) 0.000(2) -0.001(2) -0.002(3)
C17 0.040(3) 0.044(4) 0.065(4) 0.000(3) -0.009(3) 0.013(3)
C18 0.037(4) 0.035(3) 0.093(6) 0.011(3) 0.004(3) 0.009(4)
C19 0.043(4) 0.041(4) 0.078(5) 0.004(3) 0.023(3) -0.009(3)
C20 0.037(3) 0.041(3) 0.050(4) -0.001(3) 0.010(3) -0.006(3)
C21 0.022(2) 0.033(3) 0.024(2) -0.003(2) 0.0043(19) -0.004(2)
C22 0.037(3) 0.033(3) 0.039(3) 0.000(2) 0.003(2) 0.005(2)
C23 0.033(3) 0.058(4) 0.050(4) 0.009(3) 0.001(3) 0.004(3)
C24 0.024(3) 0.071(5) 0.043(3) -0.007(3) 0.001(2) -0.009(3)
C25 0.044(3) 0.043(3) 0.047(4) -0.020(3) 0.001(3) 0.000(3)
C26 0.028(3) 0.031(3) 0.039(3) -0.005(2) -0.004(2) 0.006(2)

loop_
_atom_type_symbol
_atom_type_description
_atom_type_scat_dispersion_real
_atom_type_scat_dispersion_imag
_atom_type_scat_source
C C 0.0033 0.0016 'International Tables Vol C Tables 4.2.6.8 and 6.1.1.4'
H H 0.0000 0.0000 'International Tables Vol C Tables 4.2.6.8 and 6.1.1.4'
Au Au -2.0133 8.8022 'International Tables Vol C Tables 4.2.6.8 and 6.1.1.4'
N N 0.0061 0.0033 'International Tables Vol C Tables 4.2.6.8 and 6.1.1.4'
O O 0.0106 0.0060 'International Tables Vol C Tables 4.2.6.8 and 6.1.1.4'
P P 0.1023 0.0942 'International Tables Vol C Tables 4.2.6.8 and 6.1.1.4'
S S 0.1246 0.1234 'International Tables Vol C Tables 4.2.6.8 and 6.1.1.4'
Cl Cl 0.1484 0.1585 'International Tables Vol C Tables 4.2.6.8 and 6.1.1.4'

loop_
_geom_angle_atom_site_label_1
_geom_angle_atom_site_label_2
_geom_angle_atom_site_label_3
_geom_angle_site_symmetry_1
_geom_angle_site_symmetry_3
_geom_angle
_geom_angle_publ_flag
P1 Au S1 . . 175.09(5) ?
C1 S1 Au . . 102.08(17) ?
C21 P1 C15 . . 104.7(2) ?
C21 P1 C9 . . 105.7(2) ?
C15 P1 C9 . . 106.0(2) ?
C21 P1 Au . . 117.37(16) ?
C15 P1 Au . . 112.61(16) ?
C9 P1 Au . . 109.65(16) ?
C1 O1 C8 . . 117.1(4) ?
C1 N1 C2 . . 119.9(4) ?
N1 C1 O1 . . 119.8(4) ?
N1 C1 S1 . . 126.9(4) ?
O1 C1 S1 . . 113.2(3) ?
C7 C2 C3 . . 117.3(5) ?
C7 C2 N1 . . 121.8(5) ?
C3 C2 N1 . . 120.5(5) ?
C4 C3 C2 . . 121.4(5) ?
C4 C3 Cl1 . . 118.5(4) ?
C2 C3 Cl1 . . 120.1(4) ?
C5 C4 C3 . . 120.3(5) ?
C5 C4 H4 . . 119.9 ?
C3 C4 H4 . . 119.9 ?
C4 C5 C6 . . 119.0(5) ?
C4 C5 H5 . . 120.5 ?
C6 C5 H5 . . 120.5 ?
C5 C6 C7 . . 121.3(5) ?
C5 C6 H6 . . 119.3 ?
C7 C6 H6 . . 119.3 ?
C6 C7 C2 . . 120.7(5) ?
C6 C7 H7 . . 119.7 ?
C2 C7 H7 . . 119.7 ?
O1 C8 H8A . . 109.5 ?
O1 C8 H8B . . 109.5 ?
H8A C8 H8B . . 109.5 ?
O1 C8 H8C . . 109.5 ?
H8A C8 H8C . . 109.5 ?
H8B C8 H8C . . 109.5 ?
C14 C9 C10 . . 119.4(5) ?
C14 C9 P1 . . 121.9(4) ?
C10 C9 P1 . . 118.7(4) ?
C11 C10 C9 . . 119.9(5) ?
C11 C10 H10 . . 120.1 ?
C9 C10 H10 . . 120.1 ?
C10 C11 C12 . . 120.9(5) ?
C10 C11 H11 . . 119.5 ?
C12 C11 H11 . . 119.5 ?
C11 C12 C13 . . 119.3(5) ?
C11 C12 H12 . . 120.4 ?
C13 C12 H12 . . 120.4 ?
C14 C13 C12 . . 120.5(5) ?
C14 C13 H13 . . 119.7 ?
C12 C13 H13 . . 119.7 ?
C13 C14 C9 . . 119.9(5) ?
C13 C14 H14 . . 120.1 ?
C9 C14 H14 . . 120.1 ?
C20 C15 C16 . . 119.4(5) ?
C20 C15 P1 . . 118.1(4) ?
C16 C15 P1 . . 122.5(4) ?
C15 C16 C17 . . 118.8(5) ?
C15 C16 H16 . . 120.6 ?
C17 C16 H16 . . 120.6 ?
C18 C17 C16 . . 121.4(6) ?
C18 C17 H17 . . 119.3 ?
C16 C17 H17 . . 119.3 ?
C19 C18 C17 . . 119.6(6) ?
C19 C18 H18 . . 120.2 ?
C17 C18 H18 . . 120.2 ?
C18 C19 C20 . . 120.6(6) ?
C18 C19 H19 . . 119.7 ?
C20 C19 H19 . . 119.7 ?
C15 C20 C19 . . 120.2(6) ?
C15 C20 H20 . . 119.9 ?
C19 C20 H20 . . 119.9 ?
C26 C21 C22 . . 119.6(5) ?
C26 C21 P1 . . 122.4(4) ?
C22 C21 P1 . . 118.1(4) ?
C23 C22 C21 . . 119.4(5) ?
C23 C22 H22 . . 120.3 ?
C21 C22 H22 . . 120.3 ?
C22 C23 C24 . . 120.9(6) ?
C22 C23 H23 . . 119.5 ?
C24 C23 H23 . . 119.5 ?
C25 C24 C23 . . 119.9(5) ?
C25 C24 H24 . . 120.1 ?
C23 C24 H24 . . 120.1 ?
C24 C25 C26 . . 119.9(5) ?
C24 C25 H25 . . 120.1 ?
C26 C25 H25 . . 120.1 ?
C21 C26 C25 . . 120.4(5) ?
C21 C26 H26 . . 119.8 ?
C25 C26 H26 . . 119.8 ?

loop_
_geom_bond_atom_site_label_1
_geom_bond_atom_site_label_2
_geom_bond_site_symmetry_2
_geom_bond_distance
_geom_bond_publ_flag
Au S1 . 2.3086(12) y
Au P1 . 2.2508(12) y
Cl1 C3 . 1.746(5) ?
S1 C1 . 1.762(5) ?
P1 C21 . 1.809(5) ?
P1 C15 . 1.815(5) ?
P1 C9 . 1.819(5) ?
O1 C1 . 1.350(6) ?
O1 C8 . 1.433(6) ?
N1 C1 . 1.269(6) ?
N1 C2 . 1.414(6) ?
C2 C7 . 1.383(7) ?
C2 C3 . 1.393(7) ?
C3 C4 . 1.385(7) ?
C4 C5 . 1.365(8) ?
C4 H4 . 0.9400 ?
C5 C6 . 1.372(8) ?
C5 H5 . 0.9400 ?
C6 C7 . 1.380(7) ?
C6 H6 . 0.9400 ?
C7 H7 . 0.9400 ?
C8 H8A . 0.9700 ?
C8 H8B . 0.9700 ?
C8 H8C . 0.9700 ?
C9 C14 . 1.390(7) ?
C9 C10 . 1.391(7) ?
C10 C11 . 1.372(7) ?
C10 H10 . 0.9400 ?
C11 C12 . 1.376(8) ?
C11 H11 . 0.9400 ?
C12 C13 . 1.386(8) ?
C12 H12 . 0.9400 ?
C13 C14 . 1.376(8) ?
C13 H13 . 0.9400 ?
C14 H14 . 0.9400 ?
C15 C20 . 1.389(7) ?
C15 C16 . 1.395(7) ?
C16 C17 . 1.400(8) ?
C16 H16 . 0.9400 ?
C17 C18 . 1.371(9) ?
C17 H17 . 0.9400 ?
C18 C19 . 1.365(9) ?
C18 H18 . 0.9400 ?
C19 C20 . 1.396(8) ?
C19 H19 . 0.9400 ?
C20 H20 . 0.9400 ?
C21 C26 . 1.380(7) ?
C21 C22 . 1.393(7) ?
C22 C23 . 1.378(8) ?
C22 H22 . 0.9400 ?
C23 C24 . 1.378(9) ?
C23 H23 . 0.9400 ?
C24 C25 . 1.372(8) ?
C24 H24 . 0.9400 ?
C25 C26 . 1.388(7) ?
C25 H25 . 0.9400 ?
C26 H26 . 0.9400 ?

loop_
_geom_torsion_atom_site_label_1
_geom_torsion_atom_site_label_2
_geom_torsion_atom_site_label_3
_geom_torsion_atom_site_label_4
_geom_torsion_site_symmetry_1
_geom_torsion_site_symmetry_2
_geom_torsion_site_symmetry_3
_geom_torsion_site_symmetry_4
_geom_torsion
_geom_torsion_publ_flag
C2 N1 C1 O1 . . . . -173.1(4) ?
C2 N1 C1 S1 . . . . 10.0(7) ?
C8 O1 C1 N1 . . . . 2.5(7) ?
C8 O1 C1 S1 . . . . 179.8(4) ?
Au S1 C1 N1 . . . . 174.2(4) ?
Au S1 C1 O1 . . . . -2.9(4) ?
C1 N1 C2 C7 . . . . 60.3(7) ?
C1 N1 C2 C3 . . . . -126.3(5) ?
C7 C2 C3 C4 . . . . -1.1(7) ?
N1 C2 C3 C4 . . . . -174.9(5) ?
C7 C2 C3 Cl1 . . . . 179.8(4) ?
N1 C2 C3 Cl1 . . . . 6.1(7) ?
C2 C3 C4 C5 . . . . 0.1(8) ?
Cl1 C3 C4 C5 . . . . 179.2(4) ?
C3 C4 C5 C6 . . . . 0.0(9) ?
C4 C5 C6 C7 . . . . 1.0(9) ?
C5 C6 C7 C2 . . . . -2.0(9) ?
C3 C2 C7 C6 . . . . 2.1(8) ?
N1 C2 C7 C6 . . . . 175.7(5) ?
C21 P1 C9 C14 . . . . 22.3(5) ?
C15 P1 C9 C14 . . . . -88.5(5) ?
Au P1 C9 C14 . . . . 149.7(4) ?
C21 P1 C9 C10 . . . . -158.4(4) ?
C15 P1 C9 C10 . . . . 90.8(4) ?
Au P1 C9 C10 . . . . -31.0(5) ?
C14 C9 C10 C11 . . . . 3.2(8) ?
P1 C9 C10 C11 . . . . -176.1(4) ?
C9 C10 C11 C12 . . . . -1.8(9) ?
C10 C11 C12 C13 . . . . -0.9(9) ?
C11 C12 C13 C14 . . . . 2.3(9) ?
C12 C13 C14 C9 . . . . -0.9(9) ?
C10 C9 C14 C13 . . . . -1.8(8) ?
P1 C9 C14 C13 . . . . 177.5(4) ?
C21 P1 C15 C20 . . . . 74.9(4) ?
C9 P1 C15 C20 . . . . -173.6(4) ?
Au P1 C15 C20 . . . . -53.7(4) ?
C21 P1 C15 C16 . . . . -104.3(4) ?
C9 P1 C15 C16 . . . . 7.2(5) ?
Au P1 C15 C16 . . . . 127.1(4) ?
C20 C15 C16 C17 . . . . -0.7(8) ?
P1 C15 C16 C17 . . . . 178.4(4) ?
C15 C16 C17 C18 . . . . 0.1(9) ?
C16 C17 C18 C19 . . . . 0.6(10) ?
C17 C18 C19 C20 . . . . -0.7(10) ?
C16 C15 C20 C19 . . . . 0.6(8) ?
P1 C15 C20 C19 . . . . -178.6(4) ?
C18 C19 C20 C15 . . . . 0.1(9) ?
C15 P1 C21 C26 . . . . 9.0(5) ?
C9 P1 C21 C26 . . . . -102.7(4) ?
Au P1 C21 C26 . . . . 134.7(4) ?
C15 P1 C21 C22 . . . . -172.6(4) ?
C9 P1 C21 C22 . . . . 75.7(4) ?
Au P1 C21 C22 . . . . -46.9(4) ?
C26 C21 C22 C23 . . . . 1.7(8) ?
P1 C21 C22 C23 . . . . -176.7(4) ?
C21 C22 C23 C24 . . . . -1.8(9) ?
C22 C23 C24 C25 . . . . 0.8(9) ?
C23 C24 C25 C26 . . . . 0.3(9) ?
C22 C21 C26 C25 . . . . -0.6(8) ?
P1 C21 C26 C25 . . . . 177.7(4) ?
C24 C25 C26 C21 . . . . -0.3(8) ?
